data_1515798
loop_
_publ_author_name
'Peng, Yang'
'Fischer, Roland C.'
'Merrill, W. Alexander'
'Fischer, Jelena'
'Pu, Lihung'
'Ellis, Bobby D.'
'Fettinger, James C.'
'Herber, Rolfe H.'
'Power, Philip P.'

_publ_section_title
;
 Substituent effects in ditetrel alkyne analogues: multiple vs. single
 bonded isomers
;
_journal_issue 4
_journal_name_full 'Chemical Science'
_journal_page_first 461
_journal_paper_doi 10.1039/c0sc00240b
_journal_volume 1
_journal_year 2010
_chemical_formula_moiety 'C66 H90 Si2 Sn2, 2(C7 H8)'
_chemical_formula_sum 'C80 H106 Si2 Sn2'
_chemical_formula_weight 1361.21
_chemical_name_systematic
;
?
;
_space_group_IT_number 14
_symmetry_cell_setting monoclinic
_symmetry_space_group_name_Hall '-P 2ybc'
_symmetry_space_group_name_H-M 'P 1 21/c 1'
_atom_sites_solution_hydrogens geom
_atom_sites_solution_primary direct
_atom_sites_solution_secondary difmap
_audit_creation_method SHELXL-97
_cell_angle_alpha 90.00
_cell_angle_beta 90.1380(10)
_cell_angle_gamma 90.00
_cell_formula_units_Z 2
_cell_length_a 12.7007(4)
_cell_length_b 11.7079(4)
_cell_length_c 24.3198(8)
_cell_measurement_reflns_used 8535
_cell_measurement_temperature 90(2)
_cell_measurement_theta_max 30.13
_cell_measurement_theta_min 2.90
_cell_volume 3616.3(2)
_computing_cell_refinement 'SAINT (7.23A) (Bruker, 2005)'
_computing_data_collection 'Apex2 (2.0-2) (Bruker, 2006)'
_computing_data_reduction 'SAINT (7.23A) (Bruker, 2005)'
_computing_molecular_graphics 'SHELXTL 5.1, XP (Sheldrick, 1994)'
_computing_publication_material SHELXL97
_computing_structure_refinement 'SHELXL-97 (Sheldrick, 1997)'
_computing_structure_solution 'SHELXS-97 (Sheldrick, 1990)'
_diffrn_ambient_temperature 90(2)
_diffrn_measured_fraction_theta_full 0.995
_diffrn_measured_fraction_theta_max 0.995
_diffrn_measurement_device_type 'CCD area detector'
_diffrn_measurement_method 'phi and omega scans'
_diffrn_radiation_monochromator graphite
_diffrn_radiation_source 'fine-focus sealed tube'
_diffrn_radiation_type MoK\a
_diffrn_radiation_wavelength 0.71073
_diffrn_reflns_av_R_equivalents 0.0244
_diffrn_reflns_av_sigmaI/netI 0.0200
_diffrn_reflns_limit_h_max 17
_diffrn_reflns_limit_h_min -17
_diffrn_reflns_limit_k_max 16
_diffrn_reflns_limit_k_min -16
_diffrn_reflns_limit_l_max 34
_diffrn_reflns_limit_l_min -34
_diffrn_reflns_number 39562
_diffrn_reflns_theta_full 30.00
_diffrn_reflns_theta_max 30.00
_diffrn_reflns_theta_min 2.90
_exptl_absorpt_coefficient_mu 0.765
_exptl_absorpt_correction_T_max 0.8797
_exptl_absorpt_correction_T_min 0.6914
_exptl_absorpt_correction_type analytical
_exptl_absorpt_process_details 'SADABS 2007/1 (Sheldrick, 2007)'
_exptl_crystal_colour brown
_exptl_crystal_density_diffrn 1.250
_exptl_crystal_density_method 'not measured'
_exptl_crystal_description Block
_exptl_crystal_F_000 1428
_exptl_crystal_size_max 0.52
_exptl_crystal_size_mid 0.24
_exptl_crystal_size_min 0.17
_refine_diff_density_max 0.768
_refine_diff_density_min -0.349
_refine_diff_density_rms 0.062
_refine_ls_extinction_method none
_refine_ls_goodness_of_fit_ref 1.047
_refine_ls_hydrogen_treatment refall
_refine_ls_matrix_type full
_refine_ls_number_parameters 591
_refine_ls_number_reflns 10499
_refine_ls_number_restraints 0
_refine_ls_restrained_S_all 1.047
_refine_ls_R_factor_all 0.0287
_refine_ls_R_factor_gt 0.0240
_refine_ls_shift/su_max 0.005
_refine_ls_shift/su_mean 0.000
_refine_ls_structure_factor_coef Fsqd
_refine_ls_weighting_details 'calc w=1/[\s^2^(Fo^2^)+(0.0392P)^2^+0.8109P] where P=(Fo^2^+2Fc^2^)/3'
_refine_ls_weighting_scheme calc
_refine_ls_wR_factor_gt 0.0638
_refine_ls_wR_factor_ref 0.0660
_reflns_number_gt 9249
_reflns_number_total 10499
_reflns_threshold_expression >2sigma(I)
_cod_data_source_file c0sc00240b.txt
_cod_data_source_block jf1516ffmi
_cod_depositor_comments
;
The following automatic conversions were performed:

'_symmetry_cell_setting' value 'Monoclinic' changed to 'monoclinic'
according to
/usr/data/users/saulius/automatic-downloads/retrospective/RSC/lib/dictionaries/cif_core.dic
dictionary named 'cif_core.dic' version 2.4.2 from
2011-04-26.

'_exptl_absorpt_correction_type' value 'Analytical'
changed to 'analytical' according to
/usr/data/users/saulius/automatic-downloads/retrospective/RSC/lib/dictionaries/cif_core.dic
dictionary named 'cif_core.dic' version 2.4.2 from 2011-04-26.

Automatic conversion script
Id: cif_fix_values 2281 2013-09-26 08:29:07Z andrius 
;
_cod_original_sg_symbol_H-M 'P 21/c'
_cod_database_code 1515798

loop_
_symmetry_equiv_pos_as_xyz
'x, y, z'
'-x, y+1/2, -z+1/2'
'-x, -y, -z'
'x, -y-1/2, z-1/2'

loop_
_atom_site_label
_atom_site_type_symbol
_atom_site_fract_x
_atom_site_fract_y
_atom_site_fract_z
_atom_site_U_iso_or_equiv
_atom_site_adp_type
_atom_site_occupancy
_atom_site_symmetry_multiplicity
_atom_site_calc_flag
Sn1 Sn 0.023124(7) 1.071707(7) 0.948900(3) 0.02045(3) Uani 1 1 d
Si1 Si 0.40785(3) 0.79793(3) 0.798207(14) 0.01584(7) Uani 1 1 d
C1 C 0.14409(9) 0.96205(10) 0.91074(5) 0.0132(2) Uani 1 1 d
C2 C 0.11799(9) 0.88103(9) 0.87017(4) 0.01233(19) Uani 1 1 d
C3 C 0.19689(9) 0.82889(10) 0.83883(5) 0.0137(2) Uani 1 1 d
H3 H 0.1768(12) 0.7755(13) 0.8114(6) 0.014(3) Uiso 1 1 d
C4 C 0.30348(9) 0.85544(10) 0.84552(5) 0.0138(2) Uani 1 1 d
C5 C 0.32852(9) 0.93640(10) 0.88633(5) 0.0148(2) Uani 1 1 d
H5 H 0.3995(13) 0.9612(14) 0.8913(6) 0.016(4) Uiso 1 1 d
C6 C 0.25084(9) 0.98958(9) 0.91797(4) 0.01298(19) Uani 1 1 d
C7 C 0.00523(9) 0.85707(10) 0.85597(4) 0.0136(2) Uani 1 1 d
C8 C -0.04938(9) 0.76655(10) 0.88169(5) 0.0151(2) Uani 1 1 d
C9 C -0.15054(10) 0.73912(11) 0.86313(5) 0.0191(2) Uani 1 1 d
H9 H -0.1892(13) 0.6769(15) 0.8791(7) 0.024(4) Uiso 1 1 d
C10 C -0.19659(10) 0.80076(12) 0.82089(5) 0.0216(2) Uani 1 1 d
H10 H -0.2632(15) 0.7785(16) 0.8097(7) 0.031(5) Uiso 1 1 d
C11 C -0.14381(10) 0.89178(12) 0.79696(5) 0.0198(2) Uani 1 1 d
H11 H -0.1797(14) 0.9345(13) 0.7697(7) 0.023(4) Uiso 1 1 d
C12 C -0.04254(10) 0.92154(10) 0.81381(5) 0.0162(2) Uani 1 1 d
C13 C 0.00235(10) 0.69765(10) 0.92726(5) 0.0172(2) Uani 1 1 d
C14 C -0.07533(12) 0.66232(13) 0.97252(6) 0.0251(3) Uani 1 1 d
H14A H -0.1176(14) 0.7243(16) 0.9849(7) 0.029(4) Uiso 1 1 d
H14B H -0.0375(13) 0.6296(15) 1.0025(7) 0.024(4) Uiso 1 1 d
H14C H -0.1278(16) 0.6051(18) 0.9593(8) 0.035(5) Uiso 1 1 d
C15 C 0.05722(12) 0.59158(12) 0.90393(6) 0.0239(3) Uani 1 1 d
H15A H 0.0917(14) 0.5488(15) 0.9332(7) 0.025(4) Uiso 1 1 d
H15B H 0.1119(14) 0.6111(16) 0.8761(7) 0.028(4) Uiso 1 1 d
H15C H 0.0033(16) 0.5407(17) 0.8873(8) 0.034(5) Uiso 1 1 d
C16 C 0.01634(10) 1.01823(11) 0.78512(5) 0.0193(2) Uani 1 1 d
H16 H 0.0539(12) 0.7468(13) 0.9433(6) 0.014(3) Uiso 1 1 d
C17 C -0.05100(13) 1.12422(13) 0.77571(7) 0.0315(3) Uani 1 1 d
H17A H -0.1075(17) 1.1057(18) 0.7522(8) 0.040(5) Uiso 1 1 d
H17B H -0.0091(15) 1.1841(17) 0.7608(8) 0.039(5) Uiso 1 1 d
H17C H -0.0808(16) 1.1504(18) 0.8088(8) 0.041(5) Uiso 1 1 d
C18 C 0.06164(13) 0.97539(14) 0.73029(6) 0.0296(3) Uani 1 1 d
H18A H 0.1123(19) 0.9116(19) 0.7363(9) 0.050(6) Uiso 1 1 d
H18B H 0.0997(16) 1.0345(19) 0.7111(8) 0.038(5) Uiso 1 1 d
H18C H 0.0034(18) 0.9475(17) 0.7056(9) 0.044(6) Uiso 1 1 d
C19 C 0.28077(9) 1.08627(10) 0.95543(5) 0.0136(2) Uani 1 1 d
H19 H 0.0730(13) 1.0410(14) 0.8068(7) 0.019(4) Uiso 1 1 d
C20 C 0.28957(9) 1.19717(10) 0.93275(5) 0.0161(2) Uani 1 1 d
C21 C 0.32367(10) 1.28635(11) 0.96632(5) 0.0193(2) Uani 1 1 d
H21 H 0.3279(13) 1.3602(15) 0.9520(7) 0.022(4) Uiso 1 1 d
C22 C 0.34778(10) 1.26766(11) 1.02121(5) 0.0202(2) Uani 1 1 d
H22 H 0.3673(14) 1.3285(16) 1.0423(7) 0.025(4) Uiso 1 1 d
C23 C 0.33686(10) 1.15941(11) 1.04353(5) 0.0187(2) Uani 1 1 d
H23 H 0.3518(12) 1.1464(13) 1.0814(6) 0.016(4) Uiso 1 1 d
C24 C 0.30373(9) 1.06717(9) 1.01141(5) 0.0150(2) Uani 1 1 d
C25 C 0.26611(11) 1.22015(11) 0.87236(5) 0.0205(2) Uani 1 1 d
H25 H 0.2289(13) 1.1567(15) 0.8582(7) 0.025(4) Uiso 1 1 d
C26 C 0.36865(14) 1.22951(16) 0.83951(7) 0.0338(3) Uani 1 1 d
H26A H 0.4070(16) 1.2961(19) 0.8526(8) 0.042(5) Uiso 1 1 d
H26B H 0.3560(16) 1.2418(18) 0.8002(9) 0.045(6) Uiso 1 1 d
H26C H 0.4116(16) 1.1678(18) 0.8439(8) 0.037(5) Uiso 1 1 d
C27 C 0.19696(15) 1.32578(14) 0.86390(7) 0.0342(3) Uani 1 1 d
H27A H 0.1304(17) 1.3207(18) 0.8860(9) 0.045(6) Uiso 1 1 d
H27B H 0.1785(16) 1.3345(18) 0.8260(8) 0.041(5) Uiso 1 1 d
H27C H 0.2372(17) 1.3960(19) 0.8741(8) 0.040(5) Uiso 1 1 d
C28 C 0.29990(10) 0.94833(10) 1.03655(5) 0.0178(2) Uani 1 1 d
C29 C 0.25404(17) 0.94813(14) 1.09469(6) 0.0354(4) Uani 1 1 d
H29A H 0.3051(18) 0.982(2) 1.1191(9) 0.053(6) Uiso 1 1 d
H29B H 0.2409(16) 0.8702(19) 1.1059(8) 0.042(5) Uiso 1 1 d
H29C H 0.1868(19) 0.989(2) 1.0974(9) 0.054(6) Uiso 1 1 d
C30 C 0.41027(13) 0.89629(14) 1.03706(8) 0.0342(4) Uani 1 1 d
H30A H 0.4584(18) 0.9430(18) 1.0586(9) 0.043(6) Uiso 1 1 d
H30B H 0.4410(18) 0.887(2) 1.0004(10) 0.052(6) Uiso 1 1 d
H30C H 0.4080(16) 0.8262(19) 1.0540(8) 0.044(5) Uiso 1 1 d
C31 C 0.34663(12) 0.71627(14) 0.74057(6) 0.0266(3) Uani 1 1 d
H31 H 0.2587(12) 0.9005(13) 1.0129(6) 0.015(4) Uiso 1 1 d
H31A H 0.3999(18) 0.7016(19) 0.7142(9) 0.051(6) Uiso 1 1 d
H31B H 0.2952(16) 0.7584(18) 0.7243(8) 0.042(5) Uiso 1 1 d
H31C H 0.3156(16) 0.6455(19) 0.7555(8) 0.044(6) Uiso 1 1 d
C32 C 0.48532(15) 0.92193(13) 0.77166(8) 0.0344(4) Uani 1 1 d
H32A H 0.5172(18) 0.9591(19) 0.8018(9) 0.047(6) Uiso 1 1 d
H32B H 0.4394(18) 0.979(2) 0.7532(9) 0.051(6) Uiso 1 1 d
H32C H 0.5374(19) 0.898(2) 0.7473(10) 0.055(6) Uiso 1 1 d
C33 C 0.49725(11) 0.69846(13) 0.83560(6) 0.0266(3) Uani 1 1 d
H33A H 0.5535(16) 0.6693(17) 0.8121(8) 0.038(5) Uiso 1 1 d
H33B H 0.4568(17) 0.6349(19) 0.8492(8) 0.042(5) Uiso 1 1 d
H33C H 0.5252(18) 0.732(2) 0.8674(9) 0.055(6) Uiso 1 1 d
C41 C 0.69055(12) 0.37769(12) 0.98128(6) 0.0263(3) Uani 1 1 d
C42 C 0.78736(13) 0.35825(14) 0.95649(7) 0.0320(3) Uani 1 1 d
H42 H 0.8406(15) 0.3262(17) 0.9766(8) 0.035(5) Uiso 1 1 d
C43 C 0.80364(15) 0.38281(16) 0.90116(7) 0.0389(4) Uani 1 1 d
H43 H 0.8703(17) 0.3693(18) 0.8853(8) 0.042(5) Uiso 1 1 d
C44 C 0.72311(18) 0.42618(14) 0.87009(7) 0.0408(4) Uani 1 1 d
H44 H 0.738(2) 0.440(2) 0.8339(11) 0.063(8) Uiso 1 1 d
C45 C 0.62590(17) 0.44416(13) 0.89369(7) 0.0383(4) Uani 1 1 d
H45 H 0.5686(18) 0.475(2) 0.8707(9) 0.049(6) Uiso 1 1 d
C46 C 0.60907(14) 0.42035(12) 0.94887(7) 0.0313(3) Uani 1 1 d
H46 H 0.5443(18) 0.4302(17) 0.9649(9) 0.042(6) Uiso 1 1 d
C47 C 0.67197(19) 0.35039(18) 1.04091(7) 0.0425(4) Uani 1 1 d
H47A H 0.719(2) 0.296(3) 1.0546(12) 0.089(10) Uiso 1 1 d
H47B H 0.603(2) 0.328(3) 1.0479(11) 0.078(9) Uiso 1 1 d
H47C H 0.688(2) 0.412(2) 1.0672(12) 0.071(8) Uiso 1 1 d

loop_
_atom_site_aniso_label
_atom_site_aniso_U_11
_atom_site_aniso_U_22
_atom_site_aniso_U_33
_atom_site_aniso_U_23
_atom_site_aniso_U_13
_atom_site_aniso_U_12
Sn1 0.02230(5) 0.01969(5) 0.01940(5) 0.00013(3) 0.00564(3) 0.00760(3)
Si1 0.01469(14) 0.01616(15) 0.01668(15) -0.00364(11) 0.00227(11) 0.00108(11)
C1 0.0150(5) 0.0123(5) 0.0124(5) 0.0004(4) 0.0010(4) 0.0006(4)
C2 0.0134(5) 0.0115(5) 0.0120(5) 0.0011(4) -0.0003(4) -0.0004(4)
C3 0.0157(5) 0.0125(5) 0.0128(5) -0.0014(4) -0.0008(4) 0.0001(4)
C4 0.0147(5) 0.0134(5) 0.0134(5) -0.0005(4) 0.0010(4) 0.0010(4)
C5 0.0135(5) 0.0156(5) 0.0151(5) -0.0012(4) -0.0003(4) 0.0003(4)
C6 0.0151(5) 0.0118(5) 0.0120(5) -0.0003(4) -0.0003(4) -0.0004(4)
C7 0.0134(5) 0.0148(5) 0.0127(5) -0.0031(4) 0.0003(4) 0.0004(4)
C8 0.0156(5) 0.0156(5) 0.0140(5) -0.0015(4) 0.0012(4) -0.0010(4)
C9 0.0172(5) 0.0204(6) 0.0197(6) -0.0029(4) 0.0013(4) -0.0050(4)
C10 0.0146(5) 0.0281(7) 0.0220(6) -0.0056(5) -0.0023(4) -0.0032(5)
C11 0.0177(6) 0.0251(6) 0.0164(5) -0.0009(5) -0.0027(4) 0.0032(5)
C12 0.0161(5) 0.0179(5) 0.0146(5) -0.0014(4) -0.0001(4) 0.0020(4)
C13 0.0188(5) 0.0157(5) 0.0171(5) 0.0017(4) -0.0002(4) -0.0021(4)
C14 0.0260(7) 0.0285(7) 0.0207(6) 0.0045(5) 0.0024(5) -0.0050(5)
C15 0.0290(7) 0.0179(6) 0.0250(6) 0.0005(5) -0.0013(5) 0.0025(5)
C16 0.0190(6) 0.0199(6) 0.0191(6) 0.0045(4) -0.0027(4) 0.0003(4)
C17 0.0327(8) 0.0231(7) 0.0387(8) 0.0096(6) 0.0018(7) 0.0069(6)
C18 0.0346(8) 0.0307(8) 0.0234(7) 0.0070(6) 0.0085(6) 0.0003(6)
C19 0.0125(5) 0.0132(5) 0.0150(5) -0.0029(4) 0.0012(4) -0.0006(4)
C20 0.0169(5) 0.0149(5) 0.0167(5) -0.0010(4) 0.0018(4) -0.0005(4)
C21 0.0222(6) 0.0133(5) 0.0224(6) -0.0011(4) 0.0011(5) -0.0028(4)
C22 0.0223(6) 0.0158(6) 0.0224(6) -0.0061(4) -0.0010(5) -0.0027(4)
C23 0.0207(6) 0.0182(6) 0.0170(5) -0.0036(4) -0.0024(4) -0.0014(4)
C24 0.0147(5) 0.0143(5) 0.0159(5) -0.0018(4) -0.0001(4) -0.0009(4)
C25 0.0268(6) 0.0164(6) 0.0182(6) 0.0014(4) 0.0005(5) -0.0024(5)
C26 0.0392(9) 0.0379(9) 0.0244(7) 0.0041(6) 0.0110(6) -0.0045(7)
C27 0.0475(10) 0.0288(8) 0.0263(7) 0.0052(6) -0.0046(7) 0.0098(7)
C28 0.0221(6) 0.0147(5) 0.0167(5) -0.0007(4) -0.0023(4) -0.0026(4)
C29 0.0617(12) 0.0253(7) 0.0193(7) -0.0011(5) 0.0055(7) -0.0115(7)
C30 0.0266(7) 0.0184(6) 0.0576(11) 0.0052(7) -0.0117(7) 0.0004(5)
C31 0.0224(6) 0.0354(8) 0.0221(6) -0.0108(6) -0.0013(5) 0.0040(6)
C32 0.0394(9) 0.0237(7) 0.0402(9) -0.0055(6) 0.0228(7) -0.0057(6)
C33 0.0209(6) 0.0299(7) 0.0290(7) -0.0046(6) -0.0028(5) 0.0079(5)
C41 0.0367(8) 0.0179(6) 0.0242(6) 0.0001(5) -0.0002(5) -0.0067(5)
C42 0.0298(7) 0.0290(7) 0.0373(8) -0.0024(6) -0.0060(6) -0.0078(6)
C43 0.0389(9) 0.0385(9) 0.0395(9) -0.0096(7) 0.0100(7) -0.0175(7)
C44 0.0668(13) 0.0304(8) 0.0252(8) 0.0004(6) 0.0027(8) -0.0186(8)
C45 0.0572(11) 0.0214(7) 0.0363(9) 0.0043(6) -0.0110(8) 0.0030(7)
C46 0.0360(8) 0.0209(7) 0.0370(8) -0.0015(6) 0.0010(7) 0.0041(6)
C47 0.0618(12) 0.0406(10) 0.0251(8) 0.0027(7) 0.0008(8) -0.0161(9)

loop_
_atom_type_symbol
_atom_type_description
_atom_type_scat_dispersion_real
_atom_type_scat_dispersion_imag
_atom_type_scat_source
C C 0.0033 0.0016 'International Tables Vol C Tables 4.2.6.8 and 6.1.1.4'
H H 0.0000 0.0000 'International Tables Vol C Tables 4.2.6.8 and 6.1.1.4'
Si Si 0.0817 0.0704 'International Tables Vol C Tables 4.2.6.8 and 6.1.1.4'
Sn Sn -0.6537 1.4246 'International Tables Vol C Tables 4.2.6.8 and 6.1.1.4'

loop_
_geom_angle_atom_site_label_1
_geom_angle_atom_site_label_2
_geom_angle_atom_site_label_3
_geom_angle
_geom_angle_site_symmetry_3
C1 Sn1 Sn1 99.07(3) 3_577
C33 Si1 C31 107.40(7) .
C33 Si1 C32 109.48(8) .
C31 Si1 C32 110.94(8) .
C33 Si1 C4 110.77(6) .
C31 Si1 C4 110.48(6) .
C32 Si1 C4 107.78(6) .
C6 C1 C2 117.92(10) .
C6 C1 Sn1 119.10(8) .
C2 C1 Sn1 121.57(8) .
C3 C2 C1 120.50(10) .
C3 C2 C7 118.52(10) .
C1 C2 C7 120.73(10) .
C4 C3 C2 122.25(10) .
C4 C3 H3 119.1(9) .
C2 C3 H3 118.6(9) .
C3 C4 C5 116.65(10) .
C3 C4 Si1 122.18(9) .
C5 C4 Si1 120.90(9) .
C6 C5 C4 121.93(11) .
C6 C5 H5 117.6(10) .
C4 C5 H5 120.3(10) .
C5 C6 C1 120.72(10) .
C5 C6 C19 119.44(10) .
C1 C6 C19 119.48(10) .
C12 C7 C8 120.85(11) .
C12 C7 C2 118.48(10) .
C8 C7 C2 120.52(10) .
C9 C8 C7 118.74(11) .
C9 C8 C13 120.61(11) .
C7 C8 C13 120.62(10) .
C10 C9 C8 120.42(12) .
C10 C9 H9 118.7(10) .
C8 C9 H9 120.9(10) .
C9 C10 C11 120.53(11) .
C9 C10 H10 117.1(11) .
C11 C10 H10 122.3(11) .
C10 C11 C12 121.02(12) .
C10 C11 H11 117.9(11) .
C12 C11 H11 121.1(11) .
C11 C12 C7 118.39(11) .
C11 C12 C16 120.27(11) .
C7 C12 C16 121.28(11) .
C8 C13 C15 110.86(10) .
C8 C13 C14 112.85(11) .
C15 C13 C14 109.88(11) .
C8 C13 H16 105.9(9) .
C15 C13 H16 109.1(9) .
C14 C13 H16 108.1(9) .
C13 C14 H14A 112.6(11) .
C13 C14 H14B 109.4(10) .
H14A C14 H14B 110.4(15) .
C13 C14 H14C 112.3(11) .
H14A C14 H14C 103.7(16) .
H14B C14 H14C 108.2(15) .
C13 C15 H15A 110.5(10) .
C13 C15 H15B 112.5(11) .
H15A C15 H15B 107.6(15) .
C13 C15 H15C 108.8(12) .
H15A C15 H15C 107.3(15) .
H15B C15 H15C 110.0(15) .
C17 C16 C12 113.40(11) .
C17 C16 C18 110.26(12) .
C12 C16 C18 109.83(11) .
C17 C16 H19 106.6(10) .
C12 C16 H19 109.4(10) .
C18 C16 H19 107.2(10) .
C16 C17 H17A 109.3(13) .
C16 C17 H17B 110.0(12) .
H17A C17 H17B 111.4(17) .
C16 C17 H17C 111.3(12) .
H17A C17 H17C 106.6(18) .
H17B C17 H17C 108.1(17) .
C16 C18 H18A 111.2(13) .
C16 C18 H18B 112.0(12) .
H18A C18 H18B 106.5(18) .
C16 C18 H18C 110.3(13) .
H18A C18 H18C 108.5(17) .
H18B C18 H18C 108.3(17) .
C24 C19 C20 120.37(10) .
C24 C19 C6 121.20(10) .
C20 C19 C6 118.39(10) .
C21 C20 C19 118.93(11) .
C21 C20 C25 119.51(11) .
C19 C20 C25 121.52(10) .
C22 C21 C20 120.89(12) .
C22 C21 H21 119.5(10) .
C20 C21 H21 119.5(10) .
C23 C22 C21 119.96(11) .
C23 C22 H22 121.4(11) .
C21 C22 H22 118.6(11) .
C22 C23 C24 121.22(11) .
C22 C23 H23 120.4(10) .
C24 C23 H23 118.4(10) .
C23 C24 C19 118.60(11) .
C23 C24 C28 119.50(11) .
C19 C24 C28 121.78(10) .
C20 C25 C27 112.56(11) .
C20 C25 C26 110.54(12) .
C27 C25 C26 111.10(13) .
C20 C25 H25 108.1(10) .
C27 C25 H25 107.5(10) .
C26 C25 H25 106.9(10) .
C25 C26 H26A 108.2(12) .
C25 C26 H26B 112.4(12) .
H26A C26 H26B 106.4(17) .
C25 C26 H26C 113.1(13) .
H26A C26 H26C 107.3(17) .
H26B C26 H26C 109.0(17) .
C25 C27 H27A 111.3(12) .
C25 C27 H27B 110.8(12) .
H27A C27 H27B 108.5(17) .
C25 C27 H27C 109.8(12) .
H27A C27 H27C 110.3(17) .
H27B C27 H27C 106.0(17) .
C24 C28 C30 109.74(11) .
C24 C28 C29 112.67(11) .
C30 C28 C29 110.05(14) .
C24 C28 H31 108.1(9) .
C30 C28 H31 105.7(10) .
C29 C28 H31 110.3(9) .
C28 C29 H29A 108.2(14) .
C28 C29 H29B 109.2(12) .
H29A C29 H29B 109.3(18) .
C28 C29 H29C 113.1(13) .
H29A C29 H29C 109.9(19) .
H29B C29 H29C 107.1(19) .
C28 C30 H30A 110.8(13) .
C28 C30 H30B 113.9(14) .
H30A C30 H30B 107.5(19) .
C28 C30 H30C 109.3(14) .
H30A C30 H30C 106.3(17) .
H30B C30 H30C 108.8(19) .
Si1 C31 H31A 107.7(14) .
Si1 C31 H31B 110.3(13) .
H31A C31 H31B 108.5(18) .
Si1 C31 H31C 108.6(12) .
H31A C31 H31C 112.5(18) .
H31B C31 H31C 109.2(18) .
Si1 C32 H32A 108.4(14) .
Si1 C32 H32B 111.6(13) .
H32A C32 H32B 107.0(19) .
Si1 C32 H32C 111.2(15) .
H32A C32 H32C 109(2) .
H32B C32 H32C 109(2) .
Si1 C33 H33A 112.2(11) .
Si1 C33 H33B 109.0(13) .
H33A C33 H33B 108.8(16) .
Si1 C33 H33C 111.9(14) .
H33A C33 H33C 110.6(18) .
H33B C33 H33C 103.9(18) .
C42 C41 C46 118.06(14) .
C42 C41 C47 121.64(16) .
C46 C41 C47 120.27(16) .
C41 C42 C43 121.28(16) .
C41 C42 H42 119.3(12) .
C43 C42 H42 119.3(12) .
C44 C43 C42 119.88(17) .
C44 C43 H43 120.4(13) .
C42 C43 H43 119.7(13) .
C43 C44 C45 119.71(16) .
C43 C44 H44 116.3(17) .
C45 C44 H44 124.0(17) .
C44 C45 C46 120.81(17) .
C44 C45 H45 118.7(13) .
C46 C45 H45 120.5(13) .
C45 C46 C41 120.24(16) .
C45 C46 H46 121.7(15) .
C41 C46 H46 118.0(15) .
C41 C47 H47A 112.8(19) .
C41 C47 H47B 112.7(17) .
H47A C47 H47B 111(3) .
C41 C47 H47C 115.7(16) .
H47A C47 H47C 97(2) .
H47B C47 H47C 107(2) .

loop_
_geom_bond_atom_site_label_1
_geom_bond_atom_site_label_2
_geom_bond_distance
_geom_bond_site_symmetry_2
Sn1 C1 2.2084(11) .
Sn1 Sn1 3.05765(18) 3_577
Si1 C33 1.8621(15) .
Si1 C31 1.8650(14) .
Si1 C32 1.8696(16) .
Si1 C4 1.8820(12) .
C1 C6 1.4043(16) .
C1 C2 1.4075(15) .
C2 C3 1.4005(15) .
C2 C7 1.4990(15) .
C3 C4 1.3982(16) .
C3 H3 0.948(15) .
C4 C5 1.4082(16) .
C5 C6 1.3989(16) .
C5 H5 0.954(16) .
C6 C19 1.5014(15) .
C7 C12 1.4093(16) .
C7 C8 1.4133(16) .
C8 C9 1.3981(16) .
C8 C13 1.5190(16) .
C9 C10 1.3839(18) .
C9 H9 0.961(18) .
C10 C11 1.3876(19) .
C10 H10 0.926(19) .
C11 C12 1.3933(17) .
C11 H11 0.947(17) .
C12 C16 1.5264(17) .
C13 C15 1.5336(18) .
C13 C14 1.5366(18) .
C13 H16 0.955(15) .
C14 H14A 0.952(19) .
C14 H14B 0.953(17) .
C14 H14C 1.00(2) .
C15 H15A 0.973(18) .
C15 H15B 0.999(19) .
C15 H15C 0.99(2) .
C16 C17 1.5241(19) .
C16 C18 1.538(2) .
C16 H19 0.930(17) .
C17 H17A 0.94(2) .
C17 H17B 0.95(2) .
C17 H17C 0.94(2) .
C18 H18A 1.00(2) .
C18 H18B 0.96(2) .
C18 H18C 1.01(2) .
C19 C24 1.4095(16) .
C19 C20 1.4152(16) .
C20 C21 1.3937(17) .
C20 C25 1.5218(17) .
C21 C22 1.3864(18) .
C21 H21 0.934(17) .
C22 C23 1.3857(18) .
C22 H22 0.912(18) .
C23 C24 1.3971(16) .
C23 H23 0.952(16) .
C24 C28 1.5205(16) .
C25 C27 1.530(2) .
C25 C26 1.534(2) .
C25 H25 0.946(17) .
C26 H26A 0.97(2) .
C26 H26B 0.98(2) .
C26 H26C 0.91(2) .
C27 H27A 1.01(2) .
C27 H27B 0.96(2) .
C27 H27C 1.00(2) .
C28 C30 1.529(2) .
C28 C29 1.531(2) .
C28 H31 0.958(16) .
C29 H29A 0.96(2) .
C29 H29B 0.97(2) .
C29 H29C 0.98(2) .
C30 H30A 0.97(2) .
C30 H30B 0.98(2) .
C30 H30C 0.92(2) .
C31 H31A 0.95(2) .
C31 H31B 0.91(2) .
C31 H31C 0.99(2) .
C32 H32A 0.94(2) .
C32 H32B 0.99(2) .
C32 H32C 0.93(2) .
C33 H33A 0.98(2) .
C33 H33B 0.96(2) .
C33 H33C 0.94(2) .
C41 C42 1.390(2) .
C41 C46 1.392(2) .
C41 C47 1.504(2) .
C42 C43 1.392(2) .
C42 H42 0.91(2) .
C43 C44 1.368(3) .
C43 H43 0.95(2) .
C44 C45 1.379(3) .
C44 H44 0.91(3) .
C45 C46 1.388(2) .
C45 H45 0.98(2) .
C46 H46 0.92(2) .
C47 H47A 0.93(3) .
C47 H47B 0.93(3) .
C47 H47C 0.99(3) .
